data_7001885
loop_
_publ_author_name
'Chandrasekhar, Vadapalli'
'Nagarajan, Loganathan'

_publ_section_title
;
 A hexadecameric copper(II) phosphonate
;
_journal_issue 34
_journal_name_full 'Dalton Transactions'
_journal_page_first 6712
_journal_page_last 6714
_journal_paper_doi 10.1039/b905456a
_journal_year 2009
_chemical_formula_sum 'C60 H104 Cu16 N18 O34 P6'
_chemical_formula_weight 2824.07
_chemical_name_common 'metal phosphonate'
_chemical_name_systematic
;
?
;
_space_group_IT_number 2
_symmetry_cell_setting triclinic
_symmetry_Int_Tables_number 2
_symmetry_space_group_name_Hall '-P 1'
_symmetry_space_group_name_H-M 'P -1'
_atom_sites_solution_hydrogens geom
_atom_sites_solution_primary direct
_atom_sites_solution_secondary difmap
_audit_creation_method SHELXL-97
_cell_angle_alpha 76.035(5)
_cell_angle_beta 70.235(5)
_cell_angle_gamma 85.334(5)
_cell_formula_units_Z 1
_cell_length_a 13.714(5)
_cell_length_b 13.929(5)
_cell_length_c 15.394(5)
_cell_measurement_reflns_used 2587
_cell_measurement_temperature 153(2)
_cell_measurement_theta_max 27.00
_cell_measurement_theta_min 2.18
_cell_volume 2685.6(16)
_computing_cell_refinement 'Bruker SMART'
_computing_data_collection 'Bruker SMART'
_computing_data_reduction 'Bruker SAINT'
_computing_molecular_graphics 'Bruker SHELXTL'
_computing_publication_material 'Bruker SHELXTL'
_computing_structure_refinement 'Bruker SHELXTL'
_computing_structure_solution 'Bruker SHELXTL'
_diffrn_ambient_temperature 153(2)
_diffrn_measured_fraction_theta_full 0.985
_diffrn_measured_fraction_theta_max 0.985
_diffrn_measurement_device_type 'CCD area detector'
_diffrn_measurement_method 'Phi and Omega scans'
_diffrn_radiation_monochromator graphite
_diffrn_radiation_source 'sealed tube'
_diffrn_radiation_type MoK\a
_diffrn_radiation_wavelength 0.71069
_diffrn_reflns_av_R_equivalents 0.0381
_diffrn_reflns_av_sigmaI/netI 0.0823
_diffrn_reflns_limit_h_max 16
_diffrn_reflns_limit_h_min -11
_diffrn_reflns_limit_k_max 16
_diffrn_reflns_limit_k_min -16
_diffrn_reflns_limit_l_max 18
_diffrn_reflns_limit_l_min -17
_diffrn_reflns_number 14442
_diffrn_reflns_theta_full 25.25
_diffrn_reflns_theta_max 25.25
_diffrn_reflns_theta_min 2.09
_exptl_absorpt_coefficient_mu 3.260
_exptl_absorpt_correction_T_max 0.803
_exptl_absorpt_correction_T_min 0.743
_exptl_absorpt_correction_type empirical
_exptl_absorpt_process_details SADABS
_exptl_crystal_colour blue
_exptl_crystal_density_diffrn 1.746
_exptl_crystal_density_method 'not measured'
_exptl_crystal_description block
_exptl_crystal_F_000 1416
_exptl_crystal_size_max 0.12
_exptl_crystal_size_mid 0.08
_exptl_crystal_size_min 0.07
_platon_squeeze_details
;
;
_refine_diff_density_max 1.452
_refine_diff_density_min -0.633
_refine_diff_density_rms 0.156
_refine_ls_extinction_method none
_refine_ls_goodness_of_fit_ref 1.017
_refine_ls_hydrogen_treatment mixed
_refine_ls_matrix_type full
_refine_ls_number_parameters 632
_refine_ls_number_reflns 9584
_refine_ls_number_restraints 4
_refine_ls_restrained_S_all 1.017
_refine_ls_R_factor_all 0.0827
_refine_ls_R_factor_gt 0.0595
_refine_ls_shift/su_max 0.001
_refine_ls_shift/su_mean 0.000
_refine_ls_structure_factor_coef Fsqd
_refine_ls_weighting_details 'calc w=1/[\s^2^(Fo^2^)+(0.0688P)^2^+0.0000P] where P=(Fo^2^+2Fc^2^)/3'
_refine_ls_weighting_scheme calc
_refine_ls_wR_factor_gt 0.1298
_refine_ls_wR_factor_ref 0.1394
_reflns_number_gt 7213
_reflns_number_total 9584
_reflns_threshold_expression >2sigma(I)
_cod_data_source_file b905456a.txt
_cod_data_source_block Compound_1
_cod_depositor_comments
;
The following automatic conversions were performed:
'_symmetry_cell_setting' value 'Triclinic' changed to 'triclinic'
according to '/home/saulius/struct/CIF-dictionaries/cif_core.dic'
dictionary named 'cif_core.dic' version 2.4.1 from 2010-06-29.

Automatic conversion script
Id: cif_fix_enum 1527 2010-12-29 10:47:43Z saulius 
;
_cod_original_sg_symbol_H-M P-1
_cod_database_code 7001885

loop_
_symmetry_equiv_pos_as_xyz
'x, y, z'
'-x, -y, -z'

loop_
_atom_site_label
_atom_site_type_symbol
_atom_site_fract_x
_atom_site_fract_y
_atom_site_fract_z
_atom_site_U_iso_or_equiv
_atom_site_adp_type
_atom_site_occupancy
_atom_site_symmetry_multiplicity
_atom_site_calc_flag
_atom_site_refinement_flags
_atom_site_disorder_assembly
_atom_site_disorder_group
Cu1 Cu 0.18819(6) 1.08402(6) 0.37087(5) 0.0188(2) Uani 1 1 d . . .
Cu2 Cu 0.27130(7) 0.95594(6) 0.21693(6) 0.0217(2) Uani 1 1 d . . .
Cu3 Cu 0.42457(7) 0.75585(6) 0.23370(6) 0.0196(2) Uani 1 1 d . . .
Cu4 Cu 0.65128(7) 0.67744(6) 0.26102(6) 0.0213(2) Uani 1 1 d . . .
Cu5 Cu 0.76182(6) 0.71147(6) 0.39773(5) 0.0181(2) Uani 1 1 d . . .
Cu6 Cu 0.62956(6) 0.79037(6) 0.59679(5) 0.01463(19) Uani 1 1 d . . .
Cu7 Cu 0.44246(6) 0.97574(6) 0.67006(5) 0.01487(19) Uani 1 1 d . . .
Cu8 Cu 0.23564(6) 1.05265(6) 0.57771(5) 0.01470(19) Uani 1 1 d . . .
P1 P 0.74393(14) 0.88988(13) 0.24580(11) 0.0159(4) Uani 1 1 d . . .
P2 P 0.59551(14) 0.86939(13) 0.77705(12) 0.0173(4) Uani 1 1 d . . .
P3 P 0.41482(13) 0.88018(12) 0.55261(11) 0.0138(4) Uani 1 1 d . . .
O1 O 0.2980(4) 1.0772(3) 0.2519(3) 0.0196(10) Uani 1 1 d . . .
O2 O 0.0880(4) 1.1068(4) 0.3041(3) 0.0276(12) Uani 1 1 d . . .
O3 O 0.1509(4) 1.0213(4) 0.1891(3) 0.0259(12) Uani 1 1 d . . .
O4 O 0.3848(4) 0.8868(4) 0.2429(4) 0.0310(13) Uani 1 1 d D . .
O5 O 0.5296(4) 0.7540(4) 0.2878(4) 0.0267(12) Uani 1 1 d D . .
O6 O 0.6340(4) 0.9279(3) 0.2663(3) 0.0200(11) Uani 1 1 d . . .
O7 O 0.7404(4) 0.7746(3) 0.2789(3) 0.0189(10) Uani 1 1 d . . .
O8 O 0.7721(4) 0.5917(4) 0.2348(3) 0.0276(12) Uani 1 1 d . . .
O9 O 0.8528(4) 0.6141(3) 0.3358(3) 0.0264(12) Uani 1 1 d . . .
O10 O 0.6627(4) 0.7988(3) 0.4640(3) 0.0151(10) Uani 1 1 d D . .
O11 O 0.6091(4) 0.7847(3) 0.7283(3) 0.0184(10) Uani 1 1 d . . .
O12 O 0.5161(4) 0.9465(3) 0.7574(3) 0.0219(11) Uani 1 1 d . . .
O13 O 0.4983(3) 0.8655(3) 0.6035(3) 0.0169(10) Uani 1 1 d . . .
O14 O 0.5443(3) 1.0968(3) 0.5527(3) 0.0170(10) Uani 1 1 d . . .
O15 O 0.3505(4) 0.9649(3) 0.5962(3) 0.0193(10) Uani 1 1 d . . .
O16 O 0.8082(3) 0.9328(3) 0.2905(3) 0.0165(10) Uani 1 1 d . . .
O17 O 0.2786(4) 1.0511(3) 0.4448(3) 0.0178(10) Uani 1 1 d D . .
N1 N 0.1042(4) 1.1051(4) 0.5649(4) 0.0178(13) Uani 1 1 d . . .
N2 N 0.0847(4) 1.1150(4) 0.4815(4) 0.0202(13) Uani 1 1 d . . .
N3 N 0.2403(5) 0.8336(5) 0.1910(4) 0.0269(14) Uani 1 1 d . . .
N4 N 0.2905(5) 0.7460(4) 0.2178(4) 0.0265(14) Uani 1 1 d . . .
N5 N 0.4890(5) 0.6361(4) 0.1923(4) 0.0216(14) Uani 1 1 d . . .
N6 N 0.5818(5) 0.6036(4) 0.2045(4) 0.0256(14) Uani 1 1 d . . .
N7 N 0.7950(4) 0.6608(4) 0.5131(4) 0.0190(13) Uani 1 1 d . . .
N8 N 0.7379(4) 0.6899(4) 0.5948(4) 0.0171(12) Uani 1 1 d . . .
C1 C 0.0885(6) 1.0792(5) 0.2309(5) 0.0223(16) Uani 1 1 d . . .
C2 C -0.0001(6) 1.1177(6) 0.1966(5) 0.0297(18) Uani 1 1 d . . .
H2A H -0.0545 1.0693 0.2223 0.044 Uiso 1 1 calc R . .
H2B H 0.0229 1.1308 0.1286 0.044 Uiso 1 1 calc R . .
H2C H -0.0255 1.1777 0.2168 0.044 Uiso 1 1 calc R . .
C3 C 0.1535(6) 0.8085(6) 0.1817(6) 0.0345(19) Uani 1 1 d . . .
H3 H 0.1052 0.8535 0.1652 0.041 Uiso 1 1 calc R . .
C4 C 0.1440(7) 0.7068(6) 0.1998(6) 0.043(2) Uani 1 1 d . . .
H4 H 0.0916 0.6704 0.1970 0.052 Uiso 1 1 calc R . .
C5 C 0.2320(7) 0.6724(6) 0.2232(6) 0.039(2) Uani 1 1 d . . .
H5 H 0.2477 0.6058 0.2405 0.047 Uiso 1 1 calc R . .
C6 C 0.4642(7) 0.5732(6) 0.1502(6) 0.037(2) Uani 1 1 d . . .
H6 H 0.4052 0.5774 0.1326 0.045 Uiso 1 1 calc R . .
C7 C 0.5386(8) 0.5013(7) 0.1368(7) 0.054(3) Uani 1 1 d . . .
H7 H 0.5401 0.4488 0.1089 0.065 Uiso 1 1 calc R . .
C8 C 0.6094(8) 0.5229(6) 0.1727(7) 0.049(3) Uani 1 1 d . . .
H8 H 0.6686 0.4861 0.1746 0.059 Uiso 1 1 calc R . .
C9 C 0.8087(5) 0.9183(5) 0.1176(4) 0.0226(16) Uani 1 1 d . . .
C10 C 0.9220(5) 0.8860(6) 0.0967(5) 0.0298(18) Uani 1 1 d . . .
H10A H 0.9558 0.8976 0.0294 0.045 Uiso 1 1 calc R . .
H10B H 0.9252 0.8168 0.1247 0.045 Uiso 1 1 calc R . .
H10C H 0.9562 0.9233 0.1229 0.045 Uiso 1 1 calc R . .
C11 C 0.7545(6) 0.8620(6) 0.0724(5) 0.0328(19) Uani 1 1 d . . .
H11A H 0.7677 0.7924 0.0896 0.049 Uiso 1 1 calc R . .
H11B H 0.7807 0.8846 0.0047 0.049 Uiso 1 1 calc R . .
H11C H 0.6812 0.8738 0.0947 0.049 Uiso 1 1 calc R . .
C12 C 0.8020(6) 1.0309(6) 0.0802(5) 0.034(2) Uani 1 1 d . . .
H12A H 0.8314 1.0470 0.0123 0.051 Uiso 1 1 calc R . .
H12B H 0.8396 1.0646 0.1064 0.051 Uiso 1 1 calc R . .
H12C H 0.7307 1.0512 0.0986 0.051 Uiso 1 1 calc R . .
C13 C 0.8444(6) 0.5765(6) 0.2702(5) 0.0274(17) Uani 1 1 d . . .
C14 C 0.9252(6) 0.5024(6) 0.2364(6) 0.041(2) Uani 1 1 d . . .
H14A H 0.9899 0.5356 0.2000 0.062 Uiso 1 1 calc R . .
H14B H 0.9041 0.4696 0.1975 0.062 Uiso 1 1 calc R . .
H14C H 0.9333 0.4545 0.2900 0.062 Uiso 1 1 calc R . .
C15 C 0.8647(6) 0.5948(5) 0.5322(5) 0.0234(16) Uani 1 1 d . . .
H15 H 0.9128 0.5636 0.4888 0.028 Uiso 1 1 calc R . .
C16 C 0.8547(6) 0.5796(6) 0.6275(5) 0.0295(18) Uani 1 1 d . . .
H16 H 0.8936 0.5376 0.6599 0.035 Uiso 1 1 calc R . .
C17 C 0.7742(6) 0.6405(5) 0.6636(5) 0.0254(17) Uani 1 1 d . . .
H17 H 0.7490 0.6464 0.7262 0.030 Uiso 1 1 calc R . .
C18 C 0.5551(6) 0.8174(5) 0.9032(5) 0.0220(16) Uani 1 1 d . . .
C19 C 0.4496(6) 0.7681(6) 0.9333(5) 0.0342(19) Uani 1 1 d . . .
H19A H 0.4002 0.8164 0.9184 0.051 Uiso 1 1 calc R . .
H19B H 0.4269 0.7401 1.0003 0.051 Uiso 1 1 calc R . .
H19C H 0.4553 0.7166 0.9001 0.051 Uiso 1 1 calc R . .
C20 C 0.5442(6) 0.9005(5) 0.9568(5) 0.0282(18) Uani 1 1 d . . .
H20A H 0.5145 0.8738 1.0237 0.042 Uiso 1 1 calc R . .
H20B H 0.5000 0.9516 0.9366 0.042 Uiso 1 1 calc R . .
H20C H 0.6112 0.9276 0.9433 0.042 Uiso 1 1 calc R . .
C21 C 0.6358(6) 0.7400(6) 0.9262(5) 0.034(2) Uani 1 1 d . . .
H21A H 0.6212 0.7210 0.9935 0.051 Uiso 1 1 calc R . .
H21B H 0.7040 0.7681 0.8963 0.051 Uiso 1 1 calc R . .
H21C H 0.6321 0.6828 0.9029 0.051 Uiso 1 1 calc R . .
C22 C 0.3349(5) 0.7697(5) 0.5996(5) 0.0198(15) Uani 1 1 d . . .
C23 C 0.4017(6) 0.6821(5) 0.5727(6) 0.0340(19) Uani 1 1 d . . .
H23A H 0.3596 0.6236 0.5953 0.051 Uiso 1 1 calc R . .
H23B H 0.4554 0.6728 0.6009 0.051 Uiso 1 1 calc R . .
H23C H 0.4323 0.6943 0.5050 0.051 Uiso 1 1 calc R . .
C24 C 0.2467(6) 0.7845(6) 0.5560(6) 0.038(2) Uani 1 1 d . . .
H24A H 0.2062 0.7251 0.5773 0.056 Uiso 1 1 calc R . .
H24B H 0.2761 0.7993 0.4881 0.056 Uiso 1 1 calc R . .
H24C H 0.2033 0.8383 0.5755 0.056 Uiso 1 1 calc R . .
C25 C 0.2887(6) 0.7520(5) 0.7065(5) 0.0315(19) Uani 1 1 d . . .
H25A H 0.3433 0.7473 0.7332 0.047 Uiso 1 1 calc R . .
H25B H 0.2499 0.6914 0.7309 0.047 Uiso 1 1 calc R . .
H25C H 0.2437 0.8059 0.7231 0.047 Uiso 1 1 calc R . .
C26 C 0.0229(5) 1.1382(5) 0.6244(5) 0.0232(16) Uani 1 1 d . . .
H26 H 0.0172 1.1399 0.6859 0.028 Uiso 1 1 calc R . .
C27 C -0.0533(6) 1.1704(6) 0.5835(5) 0.0323(19) Uani 1 1 d . . .
H27 H -0.1179 1.1973 0.6098 0.039 Uiso 1 1 calc R . .
C28 C -0.0095(6) 1.1527(6) 0.4939(5) 0.0297(19) Uani 1 1 d . . .
H28 H -0.0420 1.1656 0.4482 0.036 Uiso 1 1 calc R . .
H102 H 0.620(4) 0.817(4) 0.440(4) 0.006(17) Uiso 1 1 d D . .
H103 H 0.547(6) 0.808(3) 0.285(6) 0.04(3) Uiso 1 1 d D . .
H105 H 0.421(5) 0.926(5) 0.247(6) 0.04(3) Uiso 1 1 d D . .
H101 H 0.321(4) 1.010(4) 0.431(5) 0.01(2) Uiso 1 1 d D . .
N1S N 0.6124(5) 0.5817(4) 0.4295(4) 0.0243(14) Uani 1 1 d . . .
C51 C 0.6143(6) 0.5343(5) 0.4995(5) 0.0239(16) Uani 1 1 d . . .
C52 C 0.6167(6) 0.4742(6) 0.5907(5) 0.0322(19) Uani 1 1 d . . .
H52A H 0.5785 0.4142 0.6059 0.048 Uiso 1 1 calc R . .
H52B H 0.5860 0.5105 0.6390 0.048 Uiso 1 1 calc R . .
H52C H 0.6872 0.4585 0.5871 0.048 Uiso 1 1 calc R . .

loop_
_atom_site_aniso_label
_atom_site_aniso_U_11
_atom_site_aniso_U_22
_atom_site_aniso_U_33
_atom_site_aniso_U_23
_atom_site_aniso_U_13
_atom_site_aniso_U_12
Cu1 0.0226(5) 0.0253(5) 0.0133(4) -0.0068(4) -0.0103(4) -0.0003(4)
Cu2 0.0320(5) 0.0217(5) 0.0162(4) -0.0054(4) -0.0128(4) -0.0026(4)
Cu3 0.0266(5) 0.0181(5) 0.0163(4) -0.0039(3) -0.0084(4) -0.0055(4)
Cu4 0.0243(5) 0.0247(5) 0.0182(5) -0.0095(4) -0.0074(4) -0.0024(4)
Cu5 0.0222(5) 0.0209(5) 0.0128(4) -0.0061(3) -0.0065(4) -0.0001(4)
Cu6 0.0202(5) 0.0166(4) 0.0092(4) -0.0032(3) -0.0071(3) -0.0011(3)
Cu7 0.0186(4) 0.0182(4) 0.0109(4) -0.0050(3) -0.0073(3) -0.0012(3)
Cu8 0.0159(4) 0.0206(4) 0.0093(4) -0.0027(3) -0.0062(3) -0.0025(3)
P1 0.0176(9) 0.0228(10) 0.0084(8) -0.0040(7) -0.0047(7) -0.0017(8)
P2 0.0241(10) 0.0221(10) 0.0095(8) -0.0055(7) -0.0092(8) 0.0000(8)
P3 0.0175(9) 0.0168(9) 0.0098(8) -0.0047(7) -0.0058(7) -0.0032(7)
O1 0.025(3) 0.020(3) 0.016(2) -0.006(2) -0.007(2) -0.002(2)
O2 0.025(3) 0.047(3) 0.019(3) -0.014(2) -0.014(2) 0.003(2)
O3 0.032(3) 0.033(3) 0.021(3) -0.012(2) -0.015(2) -0.002(2)
O4 0.048(4) 0.019(3) 0.044(3) -0.016(2) -0.033(3) 0.000(3)
O5 0.022(3) 0.029(3) 0.037(3) -0.015(3) -0.014(2) 0.001(2)
O6 0.022(3) 0.025(3) 0.022(3) -0.015(2) -0.012(2) 0.000(2)
O7 0.025(3) 0.024(3) 0.013(2) -0.009(2) -0.010(2) 0.001(2)
O8 0.030(3) 0.035(3) 0.023(3) -0.016(2) -0.009(2) -0.001(2)
O9 0.026(3) 0.028(3) 0.030(3) -0.017(2) -0.010(2) 0.009(2)
O10 0.020(3) 0.018(3) 0.010(2) -0.0060(19) -0.008(2) 0.003(2)
O11 0.029(3) 0.019(3) 0.012(2) -0.0023(19) -0.013(2) -0.004(2)
O12 0.032(3) 0.024(3) 0.019(3) -0.012(2) -0.016(2) 0.005(2)
O13 0.016(2) 0.026(3) 0.010(2) -0.0029(19) -0.006(2) -0.004(2)
O14 0.020(3) 0.022(3) 0.009(2) -0.0026(19) -0.005(2) -0.005(2)
O15 0.028(3) 0.017(2) 0.015(2) -0.002(2) -0.010(2) 0.000(2)
O16 0.014(2) 0.028(3) 0.009(2) -0.002(2) -0.0054(19) -0.008(2)
O17 0.024(3) 0.021(3) 0.009(2) -0.005(2) -0.007(2) 0.002(2)
N1 0.017(3) 0.032(3) 0.010(3) -0.006(2) -0.009(2) -0.003(3)
N2 0.017(3) 0.032(4) 0.013(3) -0.006(3) -0.007(3) -0.001(3)
N3 0.027(4) 0.037(4) 0.015(3) -0.008(3) -0.001(3) -0.010(3)
N4 0.035(4) 0.018(3) 0.032(4) -0.005(3) -0.018(3) -0.001(3)
N5 0.037(4) 0.013(3) 0.017(3) -0.002(2) -0.012(3) 0.000(3)
N6 0.031(4) 0.019(3) 0.031(4) -0.011(3) -0.011(3) 0.002(3)
N7 0.020(3) 0.023(3) 0.016(3) -0.007(2) -0.006(3) -0.001(3)
N8 0.018(3) 0.023(3) 0.015(3) -0.008(2) -0.007(2) -0.001(2)
C1 0.030(4) 0.020(4) 0.015(4) 0.000(3) -0.005(3) -0.014(3)
C2 0.032(5) 0.041(5) 0.025(4) -0.012(4) -0.018(4) -0.002(4)
C3 0.033(5) 0.033(5) 0.043(5) -0.008(4) -0.019(4) -0.004(4)
C4 0.036(5) 0.038(5) 0.067(6) -0.014(5) -0.028(5) -0.006(4)
C5 0.058(6) 0.023(4) 0.044(5) -0.002(4) -0.030(5) -0.005(4)
C6 0.056(6) 0.030(5) 0.043(5) -0.016(4) -0.033(5) -0.001(4)
C7 0.073(7) 0.046(6) 0.073(7) -0.040(5) -0.044(6) 0.011(5)
C8 0.059(6) 0.036(5) 0.073(7) -0.021(5) -0.045(6) 0.016(5)
C9 0.024(4) 0.035(4) 0.009(3) -0.005(3) -0.005(3) -0.008(3)
C10 0.024(4) 0.055(5) 0.009(4) -0.011(3) 0.001(3) -0.009(4)
C11 0.034(5) 0.056(6) 0.012(4) -0.012(4) -0.007(3) -0.014(4)
C12 0.043(5) 0.040(5) 0.023(4) 0.003(4) -0.018(4) -0.009(4)
C13 0.024(4) 0.033(5) 0.028(4) -0.017(4) -0.005(4) -0.001(3)
C14 0.040(5) 0.049(6) 0.043(5) -0.023(4) -0.014(4) -0.001(4)
C15 0.023(4) 0.026(4) 0.020(4) -0.004(3) -0.008(3) 0.004(3)
C16 0.026(4) 0.036(5) 0.027(4) -0.002(3) -0.015(4) 0.008(4)
C17 0.030(4) 0.033(4) 0.013(4) -0.001(3) -0.011(3) 0.000(4)
C18 0.033(4) 0.020(4) 0.017(4) -0.007(3) -0.010(3) 0.000(3)
C19 0.045(5) 0.037(5) 0.022(4) -0.005(4) -0.012(4) -0.009(4)
C20 0.039(5) 0.036(5) 0.015(4) -0.007(3) -0.013(4) -0.005(4)
C21 0.043(5) 0.039(5) 0.021(4) 0.001(4) -0.016(4) -0.001(4)
C22 0.023(4) 0.020(4) 0.017(4) -0.005(3) -0.005(3) -0.004(3)
C23 0.041(5) 0.026(4) 0.034(5) -0.002(4) -0.015(4) -0.003(4)
C24 0.036(5) 0.030(5) 0.055(6) -0.005(4) -0.025(4) -0.015(4)
C25 0.033(5) 0.025(4) 0.026(4) 0.001(3) 0.001(4) -0.008(4)
C26 0.019(4) 0.031(4) 0.019(4) -0.003(3) -0.006(3) -0.001(3)
C27 0.026(4) 0.053(5) 0.019(4) -0.010(4) -0.009(3) 0.003(4)
C28 0.027(4) 0.049(5) 0.021(4) -0.007(4) -0.020(4) 0.007(4)
N1S 0.029(4) 0.025(3) 0.015(3) 0.001(3) -0.003(3) -0.009(3)
C51 0.029(4) 0.018(4) 0.018(4) 0.002(3) -0.002(3) -0.011(3)
C52 0.035(5) 0.036(5) 0.029(4) -0.006(4) -0.012(4) -0.013(4)

loop_
_atom_type_symbol
_atom_type_description
_atom_type_scat_dispersion_real
_atom_type_scat_dispersion_imag
_atom_type_scat_source
C C 0.0033 0.0016 'International Tables Vol C Tables 4.2.6.8 and 6.1.1.4'
H H 0.0000 0.0000 'International Tables Vol C Tables 4.2.6.8 and 6.1.1.4'
N N 0.0061 0.0033 'International Tables Vol C Tables 4.2.6.8 and 6.1.1.4'
O O 0.0106 0.0060 'International Tables Vol C Tables 4.2.6.8 and 6.1.1.4'
P P 0.1023 0.0942 'International Tables Vol C Tables 4.2.6.8 and 6.1.1.4'
Cu Cu 0.3201 1.2651 'International Tables Vol C Tables 4.2.6.8 and 6.1.1.4'

loop_
_geom_angle_atom_site_label_1
_geom_angle_atom_site_label_2
_geom_angle_atom_site_label_3
_geom_angle
_geom_angle_site_symmetry_1
_geom_angle_site_symmetry_3
_geom_angle_publ_flag
O17 Cu1 N2 87.3(2) . . ?
O17 Cu1 O2 174.5(2) . . ?
N2 Cu1 O2 90.4(2) . . ?
O17 Cu1 O1 93.83(19) . . ?
N2 Cu1 O1 170.1(2) . . ?
O2 Cu1 O1 89.34(19) . . ?
O4 Cu2 O3 177.0(2) . . ?
O4 Cu2 N3 85.3(2) . . ?
O3 Cu2 N3 91.7(2) . . ?
O4 Cu2 O1 94.4(2) . . ?
O3 Cu2 O1 88.62(19) . . ?
N3 Cu2 O1 176.4(2) . . ?
O4 Cu3 O5 93.5(2) . . ?
O4 Cu3 N4 85.4(2) . . ?
O5 Cu3 N4 162.7(2) . . ?
O4 Cu3 N5 165.5(2) . . ?
O5 Cu3 N5 87.0(2) . . ?
N4 Cu3 N5 98.3(2) . . ?
O5 Cu4 O8 176.7(2) . . ?
O5 Cu4 N6 86.5(2) . . ?
O8 Cu4 N6 90.8(2) . . ?
O5 Cu4 O7 95.1(2) . . ?
O8 Cu4 O7 87.98(19) . . ?
N6 Cu4 O7 163.2(2) . . ?
N7 Cu5 O7 173.2(2) . . ?
N7 Cu5 O10 87.7(2) . . ?
O7 Cu5 O10 91.61(18) . . ?
N7 Cu5 O9 91.6(2) . . ?
O7 Cu5 O9 89.63(19) . . ?
O10 Cu5 O9 175.0(2) . . ?
O10 Cu6 O11 174.8(2) . . ?
O10 Cu6 N8 87.0(2) . . ?
O11 Cu6 N8 90.1(2) . . ?
O10 Cu6 O13 92.06(18) . . ?
O11 Cu6 O13 91.71(18) . . ?
N8 Cu6 O13 166.4(2) . . ?
O6 Cu7 O12 89.11(19) 2_676 . ?
O6 Cu7 O15 98.19(18) 2_676 . ?
O12 Cu7 O15 162.8(2) . . ?
O6 Cu7 O13 169.50(19) 2_676 . ?
O12 Cu7 O13 98.05(18) . . ?
O15 Cu7 O13 72.87(17) . . ?
O6 Cu7 O14 90.60(18) 2_676 . ?
O12 Cu7 O14 101.58(19) . . ?
O15 Cu7 O14 93.92(17) . . ?
O13 Cu7 O14 95.43(17) . . ?
O6 Cu7 P3 134.44(14) 2_676 . ?
O12 Cu7 P3 133.40(14) . . ?
O15 Cu7 P3 36.34(13) . . ?
O13 Cu7 P3 36.56(12) . . ?
O14 Cu7 P3 94.64(11) . . ?
O17 Cu8 N1 86.8(2) . . ?
O17 Cu8 O16 174.89(19) . 2_676 ?
N1 Cu8 O16 91.24(19) . 2_676 ?
O17 Cu8 O15 91.80(19) . . ?
N1 Cu8 O15 164.3(2) . . ?
O16 Cu8 O15 91.38(18) 2_676 . ?
O17 Cu8 O10 89.06(17) . 2_676 ?
N1 Cu8 O10 102.4(2) . 2_676 ?
O16 Cu8 O10 86.77(16) 2_676 2_676 ?
O15 Cu8 O10 93.21(17) . 2_676 ?
O6 P1 O16 114.6(2) . . ?
O6 P1 O7 108.4(3) . . ?
O16 P1 O7 110.3(2) . . ?
O6 P1 C9 108.7(3) . . ?
O16 P1 C9 108.2(3) . . ?
O7 P1 C9 106.4(3) . . ?
O11 P2 O12 115.1(2) . . ?
O11 P2 O1 109.9(3) . 2_676 ?
O12 P2 O1 108.3(3) . 2_676 ?
O11 P2 C18 107.5(3) . . ?
O12 P2 C18 108.0(3) . . ?
O1 P2 C18 107.7(3) 2_676 . ?
O14 P3 O15 114.8(3) 2_676 . ?
O14 P3 O13 115.7(3) 2_676 . ?
O15 P3 O13 99.1(2) . . ?
O14 P3 C22 111.4(3) 2_676 . ?
O15 P3 C22 107.8(3) . . ?
O13 P3 C22 107.1(3) . . ?
O14 P3 Cu7 129.2(2) 2_676 . ?
O15 P3 Cu7 49.39(16) . . ?
O13 P3 Cu7 49.75(16) . . ?
C22 P3 Cu7 119.4(2) . . ?
P2 O1 Cu1 120.9(2) 2_676 . ?
P2 O1 Cu2 127.6(3) 2_676 . ?
Cu1 O1 Cu2 106.5(2) . . ?
C1 O2 Cu1 130.4(5) . . ?
C1 O3 Cu2 128.8(4) . . ?
Cu2 O4 Cu3 127.1(3) . . ?
Cu4 O5 Cu3 124.5(3) . . ?
P1 O6 Cu7 134.6(3) . 2_676 ?
P1 O7 Cu5 119.7(2) . . ?
P1 O7 Cu4 129.1(3) . . ?
Cu5 O7 Cu4 103.9(2) . . ?
C13 O8 Cu4 130.0(4) . . ?
C13 O9 Cu5 127.9(5) . . ?
Cu6 O10 Cu5 122.7(2) . . ?
Cu6 O10 Cu8 92.22(17) . 2_676 ?
Cu5 O10 Cu8 102.0(2) . 2_676 ?
P2 O11 Cu6 128.5(3) . . ?
P2 O12 Cu7 135.2(3) . . ?
P3 O13 Cu6 137.8(3) . . ?
P3 O13 Cu7 93.7(2) . . ?
Cu6 O13 Cu7 127.7(2) . . ?
P3 O14 Cu7 136.1(3) 2_676 . ?
P3 O15 Cu8 137.0(3) . . ?
P3 O15 Cu7 94.3(2) . . ?
Cu8 O15 Cu7 128.0(2) . . ?
P1 O16 Cu8 126.2(3) . 2_676 ?
Cu1 O17 Cu8 123.2(3) . . ?
C26 N1 N2 107.7(5) . . ?
C26 N1 Cu8 131.4(4) . . ?
N2 N1 Cu8 120.8(4) . . ?
C28 N2 N1 107.1(5) . . ?
C28 N2 Cu1 131.1(5) . . ?
N1 N2 Cu1 121.7(4) . . ?
C3 N3 N4 107.1(6) . . ?
C3 N3 Cu2 128.4(5) . . ?
N4 N3 Cu2 120.1(4) . . ?
C5 N4 N3 106.9(6) . . ?
C5 N4 Cu3 135.1(5) . . ?
N3 N4 Cu3 118.0(4) . . ?
C6 N5 N6 106.1(6) . . ?
C6 N5 Cu3 134.5(5) . . ?
N6 N5 Cu3 119.5(4) . . ?
C8 N6 N5 108.9(6) . . ?
C8 N6 Cu4 130.7(6) . . ?
N5 N6 Cu4 120.4(4) . . ?
C15 N7 N8 108.6(5) . . ?
C15 N7 Cu5 131.2(5) . . ?
N8 N7 Cu5 120.1(4) . . ?
C17 N8 N7 107.4(5) . . ?
C17 N8 Cu6 130.7(5) . . ?
N7 N8 Cu6 121.9(4) . . ?
O3 C1 O2 127.3(7) . . ?
O3 C1 C2 118.3(6) . . ?
O2 C1 C2 114.3(6) . . ?
N3 C3 C4 111.4(7) . . ?
C3 C4 C5 102.9(7) . . ?
N4 C5 C4 111.7(7) . . ?
N5 C6 C7 109.8(7) . . ?
C8 C7 C6 105.6(7) . . ?
N6 C8 C7 109.6(8) . . ?
C10 C9 C11 109.8(6) . . ?
C10 C9 C12 110.2(6) . . ?
C11 C9 C12 110.7(6) . . ?
C10 C9 P1 108.9(5) . . ?
C11 C9 P1 109.0(5) . . ?
C12 C9 P1 108.1(5) . . ?
O8 C13 O9 126.7(7) . . ?
O8 C13 C14 116.6(6) . . ?
O9 C13 C14 116.5(7) . . ?
N7 C15 C16 109.3(6) . . ?
C17 C16 C15 104.9(6) . . ?
N8 C17 C16 109.8(6) . . ?
C19 C18 C20 108.7(6) . . ?
C19 C18 C21 110.0(6) . . ?
C20 C18 C21 110.3(6) . . ?
C19 C18 P2 108.5(5) . . ?
C20 C18 P2 109.9(5) . . ?
C21 C18 P2 109.4(5) . . ?
C25 C22 C23 109.7(6) . . ?
C25 C22 C24 109.5(6) . . ?
C23 C22 C24 110.1(6) . . ?
C25 C22 P3 110.2(5) . . ?
C23 C22 P3 108.8(5) . . ?
C24 C22 P3 108.5(5) . . ?
N1 C26 C27 111.2(6) . . ?
C28 C27 C26 102.7(7) . . ?
N2 C28 C27 111.3(6) . . ?
N1S C51 C52 179.2(8) . . ?

loop_
_geom_bond_atom_site_label_1
_geom_bond_atom_site_label_2
_geom_bond_distance
_geom_bond_site_symmetry_2
_geom_bond_publ_flag
Cu1 O17 1.911(4) . ?
Cu1 N2 1.929(5) . ?
Cu1 O2 1.943(4) . ?
Cu1 O1 1.956(4) . ?
Cu2 O4 1.871(5) . ?
Cu2 O3 1.945(5) . ?
Cu2 N3 1.951(6) . ?
Cu2 O1 1.987(4) . ?
Cu3 O4 1.886(5) . ?
Cu3 O5 1.887(5) . ?
Cu3 N4 1.955(6) . ?
Cu3 N5 1.966(5) . ?
Cu4 O5 1.884(5) . ?
Cu4 O8 1.948(5) . ?
Cu4 N6 1.969(6) . ?
Cu4 O7 2.019(5) . ?
Cu5 N7 1.935(5) . ?
Cu5 O7 1.936(4) . ?
Cu5 O10 1.939(4) . ?
Cu5 O9 1.962(4) . ?
Cu6 O10 1.914(4) . ?
Cu6 O11 1.930(4) . ?
Cu6 N8 1.954(5) . ?
Cu6 O13 1.992(4) . ?
Cu7 O6 1.891(4) 2_676 ?
Cu7 O12 1.892(4) . ?
Cu7 O15 1.998(4) . ?
Cu7 O13 2.008(4) . ?
Cu7 O14 2.294(5) . ?
Cu7 P3 2.6252(18) . ?
Cu8 O17 1.934(4) . ?
Cu8 N1 1.944(5) . ?
Cu8 O16 1.968(4) 2_676 ?
Cu8 O15 1.969(4) . ?
Cu8 O10 2.420(5) 2_676 ?
P1 O6 1.510(5) . ?
P1 O16 1.517(4) . ?
P1 O7 1.563(5) . ?
P1 C9 1.826(7) . ?
P2 O11 1.512(4) . ?
P2 O12 1.519(5) . ?
P2 O1 1.569(5) 2_676 ?
P2 C18 1.806(7) . ?
P3 O14 1.486(4) 2_676 ?
P3 O15 1.560(5) . ?
P3 O13 1.567(4) . ?
P3 C22 1.814(7) . ?
O1 P2 1.569(5) 2_676 ?
O2 C1 1.273(8) . ?
O3 C1 1.250(8) . ?
O6 Cu7 1.891(4) 2_676 ?
O8 C13 1.266(8) . ?
O9 C13 1.284(8) . ?
O10 Cu8 2.420(5) 2_676 ?
O14 P3 1.486(4) 2_676 ?
O16 Cu8 1.968(4) 2_676 ?
N1 C26 1.313(8) . ?
N1 N2 1.370(7) . ?
N2 C28 1.325(9) . ?
N3 C3 1.330(9) . ?
N3 N4 1.395(8) . ?
N4 C5 1.322(10) . ?
N5 C6 1.332(8) . ?
N5 N6 1.374(8) . ?
N6 C8 1.310(9) . ?
N7 C15 1.329(8) . ?
N7 N8 1.374(7) . ?
N8 C17 1.338(8) . ?
C1 C2 1.494(9) . ?
C3 C4 1.384(11) . ?
C4 C5 1.389(11) . ?
C6 C7 1.370(11) . ?
C7 C8 1.351(11) . ?
C9 C10 1.529(10) . ?
C9 C11 1.536(9) . ?
C9 C12 1.542(10) . ?
C13 C14 1.499(10) . ?
C15 C16 1.390(9) . ?
C16 C17 1.381(10) . ?
C18 C19 1.529(10) . ?
C18 C20 1.546(9) . ?
C18 C21 1.548(10) . ?
C22 C25 1.515(9) . ?
C22 C23 1.519(9) . ?
C22 C24 1.549(10) . ?
C26 C27 1.387(9) . ?
C27 C28 1.378(10) . ?
N1S C51 1.127(8) . ?
C51 C52 1.460(10) . ?

loop_
_platon_squeeze_void_nr
_platon_squeeze_void_average_x
_platon_squeeze_void_average_y
_platon_squeeze_void_average_z
_platon_squeeze_void_volume
_platon_squeeze_void_count_electrons
_platon_squeeze_void_content
1 0.500 0.000 1.000 344 84 ' '
2 0.380 0.879 0.507 20 3 ' '
3 0.620 0.121 0.493 21 3 ' '
